data_9012192
loop_
_publ_author_name
'Schutte, W. J.'
'de Boer, J. L.'
'Jellinek, F.'

_publ_section_title
;
 Crystal structures of tungsten disulfide and diselenide
 Sample: 3R polytype
;
_journal_name_full 'Journal of Solid State Chemistry'
_journal_page_first 207
_journal_page_last 209
_journal_paper_doi 10.1016/0022-4596(87)90057-0
_journal_volume 70
_journal_year 1987
_chemical_formula_sum 'S2 W'
_chemical_name_mineral Tungstenite
_space_group_IT_number 160
_symmetry_space_group_name_Hall 'R 3 -2"'
_symmetry_space_group_name_H-M 'R 3 m :H'
_cell_angle_alpha 90
_cell_angle_beta 90
_cell_angle_gamma 120
_cell_length_a 3.158
_cell_length_b 3.158
_cell_length_c 18.49
_cell_formula_units_Z 3
_cell_volume 159.695
_database_code_amcsd 0013602
_exptl_crystal_density_diffrn 7.736
_cod_original_sg_symbol_H-M 'R 3 m'
_cod_original_formula_sum 'W S2'
_cod_database_code 9012192

loop_
_space_group_symop_operation_xyz
x,y,z
2/3+x,1/3+y,1/3+z
1/3+x,2/3+y,2/3+z
x,x-y,z
2/3+x,1/3+x-y,1/3+z
1/3+x,2/3+x-y,2/3+z
-y,-x,z
2/3-y,1/3-x,1/3+z
1/3-y,2/3-x,2/3+z
-x+y,y,z
2/3-x+y,1/3+y,1/3+z
1/3-x+y,2/3+y,2/3+z
-y,x-y,z
2/3-y,1/3+x-y,1/3+z
1/3-y,2/3+x-y,2/3+z
-x+y,-x,z
2/3-x+y,1/3-x,1/3+z
1/3-x+y,2/3-x,2/3+z

loop_
_atom_site_label
_atom_site_fract_x
_atom_site_fract_y
_atom_site_fract_z
W 0.00000 0.00000 0.00000
S1 0.00000 0.00000 0.24970
S2 0.00000 0.00000 0.41900

loop_
_cod_related_entry_id
_cod_related_entry_database
_cod_related_entry_code
1 AMCSD 0013602
